data_4347923
loop_
_publ_author_name
'Zhao, Ran'
'Mei, Lei'
'Wang, Lin'
'Chai, Zhi-Fang'
'Shi, Wei-Qun'

_publ_section_title
;
 Copper/Zinc-Directed Heterometallic Uranyl-Organic Polycatenating
 Frameworks: Synthesis, Characterization, and Anion-Dependent Structural
 Regulation.
;
_journal_issue 20
_journal_name_full 'Inorganic chemistry'
_journal_page_first 10125
_journal_page_last 10134
_journal_paper_doi 10.1021/acs.inorgchem.6b00786
_journal_volume 55
_journal_year 2016
_chemical_formula_sum 'C24 H12 Cu N4 O10 U'
_chemical_formula_weight 817.95
_space_group_IT_number 15
_space_group_name_Hall '-C 2yc'
_space_group_name_H-M_alt 'C 1 2/c 1'
_symmetry_cell_setting monoclinic
_symmetry_space_group_name_H-M 'C 1 2/c 1'
_atom_sites_solution_hydrogens geom
_atom_sites_solution_primary direct
_atom_sites_solution_secondary difmap
_audit_creation_method SHELXL-97
_cell_angle_alpha 90.00
_cell_angle_beta 114.995(6)
_cell_angle_gamma 90.00
_cell_formula_units_Z 8
_cell_length_a 17.4935(9)
_cell_length_b 26.0116(8)
_cell_length_c 15.8081(8)
_cell_measurement_reflns_used 12474
_cell_measurement_temperature 293(2)
_cell_measurement_theta_max 25.00
_cell_measurement_theta_min 3.01
_cell_volume 6519.5(6)
_computing_structure_refinement 'SHELXL-97 (Sheldrick, 1997)'
_computing_structure_solution 'SHELXS-97 (Sheldrick, 1990)'
_diffrn_ambient_temperature 293(2)
_diffrn_measured_fraction_theta_full 0.968
_diffrn_measured_fraction_theta_max 0.968
_diffrn_measurement_device_type ccd
_diffrn_radiation_monochromator graphite
_diffrn_radiation_source 'fine-focus sealed tube'
_diffrn_radiation_type MoK\a
_diffrn_radiation_wavelength 0.71073
_diffrn_reflns_av_R_equivalents 0.0396
_diffrn_reflns_av_sigmaI/netI 0.0586
_diffrn_reflns_limit_h_max 20
_diffrn_reflns_limit_h_min -20
_diffrn_reflns_limit_k_max 30
_diffrn_reflns_limit_k_min -30
_diffrn_reflns_limit_l_max 18
_diffrn_reflns_limit_l_min -17
_diffrn_reflns_number 12474
_diffrn_reflns_theta_full 25.00
_diffrn_reflns_theta_max 25.00
_diffrn_reflns_theta_min 3.01
_exptl_absorpt_coefficient_mu 5.665
_exptl_crystal_colour green
_exptl_crystal_density_diffrn 1.667
_exptl_crystal_density_method 'not measured'
_exptl_crystal_description block
_exptl_crystal_F_000 3080
_refine_diff_density_max 2.750
_refine_diff_density_min -0.906
_refine_diff_density_rms 0.281
_refine_ls_extinction_method none
_refine_ls_goodness_of_fit_ref 1.095
_refine_ls_hydrogen_treatment mixed
_refine_ls_matrix_type full
_refine_ls_number_parameters 361
_refine_ls_number_reflns 5571
_refine_ls_number_restraints 0
_refine_ls_restrained_S_all 1.095
_refine_ls_R_factor_all 0.0639
_refine_ls_R_factor_gt 0.0513
_refine_ls_shift/su_max 0.000
_refine_ls_shift/su_mean 0.000
_refine_ls_structure_factor_coef Fsqd
_refine_ls_weighting_details 'calc w=1/[\s^2^(Fo^2^)+(0.1129P)^2^+65.2378P] where P=(Fo^2^+2Fc^2^)/3'
_refine_ls_weighting_scheme calc
_refine_ls_wR_factor_gt 0.1708
_refine_ls_wR_factor_ref 0.1861
_reflns_number_gt 4658
_reflns_number_total 5571
_reflns_threshold_expression >2sigma(I)
_cod_data_source_file ic6b00786_si_002.cif
_cod_data_source_block 1-Cu
_cod_original_cell_volume 6519.5(5)
_cod_original_sg_symbol_H-M C2/c
_cod_database_code 4347923

loop_
_symmetry_equiv_pos_as_xyz
'x, y, z'
'-x, y, -z+1/2'
'x+1/2, y+1/2, z'
'-x+1/2, y+1/2, -z+1/2'
'-x, -y, -z'
'x, -y, z-1/2'
'-x+1/2, -y+1/2, -z'
'x+1/2, -y+1/2, z-1/2'

loop_
_atom_site_label
_atom_site_type_symbol
_atom_site_fract_x
_atom_site_fract_y
_atom_site_fract_z
_atom_site_U_iso_or_equiv
_atom_site_adp_type
_atom_site_occupancy
_atom_site_symmetry_multiplicity
_atom_site_calc_flag
_atom_site_refinement_flags
U1 U 0.64677(2) 0.734702(14) 0.57713(3) 0.02803(19) Uani 1 1 d .
Cu1 Cu 0.75966(8) 0.47113(5) 0.48597(8) 0.0303(3) Uani 1 1 d .
C1 C 0.9321(7) 0.6196(4) 0.6005(8) 0.038(3) Uani 1 1 d .
H1 H 0.9671 0.6483 0.6174 0.045 Uiso 1 1 calc R
N3 N 0.6951(6) 0.4069(3) 0.4321(6) 0.032(2) Uani 1 1 d .
C4 C 0.9652(7) 0.5708(4) 0.6137(9) 0.043(3) Uani 1 1 d .
H4 H 1.0234 0.5661 0.6431 0.051 Uiso 1 1 calc R
N4 N 0.7169(6) 0.4547(4) 0.5857(6) 0.039(2) Uani 1 1 d .
C7 C 0.7965(6) 0.5817(4) 0.5340(7) 0.028(2) Uani 1 1 d .
H7 H 0.7381 0.5854 0.5073 0.034 Uiso 1 1 calc R
N1 N 0.8830(5) 0.4399(3) 0.5483(6) 0.033(2) Uani 1 1 d .
C9 C 1.0288(8) 0.4610(5) 0.6280(9) 0.048(3) Uani 1 1 d .
H9 H 1.0706 0.4854 0.6566 0.058 Uiso 1 1 calc R
N2 N 0.8295(5) 0.5342(3) 0.5443(6) 0.0302(19) Uani 1 1 d .
C12 C 0.6390(7) 0.3427(4) 0.3162(8) 0.036(3) Uani 1 1 d .
C15 C 0.8032(7) 0.6767(4) 0.5451(6) 0.027(2) Uani 1 1 d .
C19 C 0.6728(8) 0.4098(5) 0.5703(8) 0.042(3) Uani 1 1 d .
C21 C 0.7398(8) 0.4795(5) 0.6661(8) 0.045(3) Uani 1 1 d .
H21 H 0.7715 0.5095 0.6763 0.054 Uiso 1 1 calc R
C22 C 0.8455(6) 0.6247(4) 0.5614(7) 0.028(2) Uani 1 1 d .
C25 C 0.6877(6) 0.3869(4) 0.3526(7) 0.033(2) Uani 1 1 d .
H25 H 0.7152 0.4023 0.3201 0.039 Uiso 1 1 calc R
C26 C 0.9868(7) 0.3757(4) 0.5835(9) 0.039(3) Uani 1 1 d .
C27 C 0.5965(8) 0.3208(5) 0.3634(8) 0.043(3) Uani 1 1 d .
H27 H 0.5624 0.2921 0.3390 0.051 Uiso 1 1 calc R
C28 C 0.9060(7) 0.3914(4) 0.5472(9) 0.041(3) Uani 1 1 d .
H28 H 0.8640 0.3669 0.5197 0.049 Uiso 1 1 calc R
C30 C 0.6723(12) 0.4195(7) 0.7191(11) 0.079(5) Uani 1 1 d .
H30 H 0.6548 0.4082 0.7639 0.094 Uiso 1 1 calc R
C32 C 0.9124(6) 0.5284(4) 0.5834(7) 0.030(2) Uani 1 1 d .
C34 C 0.6052(8) 0.3417(5) 0.4469(9) 0.049(3) Uani 1 1 d .
H34 H 0.5772 0.3273 0.4797 0.059 Uiso 1 1 calc R
C35 C 1.0482(8) 0.4113(5) 0.6236(10) 0.053(3) Uani 1 1 d .
H35 H 1.1044 0.4012 0.6485 0.064 Uiso 1 1 calc R
C37 C 0.6565(8) 0.3848(4) 0.4820(7) 0.037(3) Uani 1 1 d .
C38 C 0.9437(7) 0.4744(4) 0.5880(8) 0.035(2) Uani 1 1 d .
C39 C 1.0060(8) 0.3188(5) 0.5743(10) 0.048(3) Uani 1 1 d .
O1 O 0.7392(5) 0.7632(3) 0.6563(6) 0.045(2) Uani 1 1 d .
O4 O 0.8459(5) 0.7146(3) 0.5434(5) 0.0347(17) Uani 1 1 d .
O2 O 0.5556(5) 0.7050(3) 0.4966(6) 0.0413(19) Uani 1 1 d .
O3 O 0.7284(5) 0.6772(3) 0.5341(6) 0.0377(18) Uani 1 1 d .
O7 O 0.6762(6) 0.3392(3) 0.1863(6) 0.050(2) Uani 1 1 d .
O8 O 0.5997(6) 0.2760(3) 0.2024(6) 0.045(2) Uani 1 1 d .
O5 O 1.0802(6) 0.3095(3) 0.5856(6) 0.048(2) Uani 1 1 d .
C40 C 0.6384(7) 0.3181(5) 0.2299(8) 0.038(3) Uani 1 1 d .
O6 O 0.9498(7) 0.2865(4) 0.5556(10) 0.081(4) Uani 1 1 d .
C41 C 0.6488(12) 0.3901(7) 0.6356(10) 0.078(5) Uani 1 1 d .
H41 H 0.6190 0.3594 0.6262 0.093 Uiso 1 1 calc R
C43 C 0.7473(9) 0.4954(6) 0.8269(10) 0.052(3) Uani 1 1 d .
C42 C 0.7174(10) 0.4616(6) 0.7355(9) 0.057(4) Uani 1 1 d .
O10 O 0.7023(7) 0.4888(4) 0.8685(6) 0.071(3) Uani 1 1 d .
O9 O 0.8056(7) 0.5235(5) 0.8433(7) 0.075(3) Uani 1 1 d .

loop_
_atom_site_aniso_label
_atom_site_aniso_U_11
_atom_site_aniso_U_22
_atom_site_aniso_U_33
_atom_site_aniso_U_23
_atom_site_aniso_U_13
_atom_site_aniso_U_12
U1 0.0325(3) 0.0174(3) 0.0407(3) 0.00821(16) 0.0219(2) 0.00824(15)
Cu1 0.0359(7) 0.0183(6) 0.0319(6) -0.0026(5) 0.0095(6) 0.0035(5)
C1 0.032(6) 0.023(6) 0.055(7) -0.005(5) 0.015(5) -0.005(5)
N3 0.041(5) 0.021(5) 0.035(4) -0.006(4) 0.018(4) -0.005(4)
C4 0.032(6) 0.026(6) 0.056(7) 0.012(6) 0.005(5) 0.015(5)
N4 0.051(6) 0.033(5) 0.033(5) 0.000(4) 0.017(4) 0.018(5)
C7 0.030(5) 0.017(5) 0.038(5) 0.002(4) 0.014(5) 0.011(4)
N1 0.032(5) 0.015(4) 0.044(5) -0.009(4) 0.007(4) -0.004(4)
C9 0.042(7) 0.026(6) 0.068(8) -0.004(6) 0.013(6) 0.009(5)
N2 0.030(5) 0.018(4) 0.035(4) -0.005(4) 0.006(4) 0.004(4)
C12 0.051(7) 0.023(6) 0.043(6) -0.007(5) 0.028(5) -0.008(5)
C15 0.048(6) 0.010(5) 0.026(5) 0.009(4) 0.020(5) 0.009(5)
C19 0.055(7) 0.034(7) 0.038(6) -0.004(5) 0.020(6) 0.002(6)
C21 0.047(7) 0.037(7) 0.038(6) -0.010(5) 0.005(5) 0.012(6)
C22 0.039(6) 0.019(5) 0.032(5) 0.003(4) 0.019(5) 0.005(5)
C25 0.038(6) 0.030(6) 0.039(6) -0.011(5) 0.024(5) -0.007(5)
C26 0.043(7) 0.021(6) 0.063(7) 0.005(6) 0.031(6) 0.011(5)
C27 0.050(7) 0.042(7) 0.047(6) -0.015(6) 0.030(6) -0.019(6)
C28 0.044(7) 0.015(5) 0.060(7) -0.003(5) 0.019(6) 0.004(5)
C30 0.129(15) 0.079(12) 0.063(9) -0.011(9) 0.075(10) -0.010(11)
C32 0.033(6) 0.020(5) 0.032(5) -0.004(4) 0.009(4) 0.000(5)
C34 0.065(8) 0.041(7) 0.061(8) -0.014(6) 0.044(7) -0.018(6)
C35 0.041(7) 0.038(7) 0.076(9) 0.009(7) 0.020(7) 0.024(6)
C37 0.050(7) 0.032(6) 0.035(5) 0.002(5) 0.023(5) 0.001(5)
C38 0.039(6) 0.023(6) 0.045(6) 0.006(5) 0.020(5) 0.010(5)
C39 0.048(7) 0.025(6) 0.072(8) 0.001(6) 0.027(7) 0.003(6)
O1 0.042(5) 0.038(5) 0.054(5) 0.005(4) 0.020(4) 0.011(4)
O4 0.046(4) 0.019(4) 0.049(4) 0.006(3) 0.029(4) 0.003(3)
O2 0.042(4) 0.027(4) 0.060(5) 0.001(4) 0.027(4) -0.007(4)
O3 0.040(4) 0.019(4) 0.067(5) 0.005(4) 0.035(4) 0.012(3)
O7 0.071(6) 0.041(5) 0.059(5) -0.031(4) 0.047(5) -0.033(4)
O8 0.060(5) 0.035(4) 0.059(5) -0.030(4) 0.042(5) -0.030(4)
O5 0.064(6) 0.025(4) 0.072(6) 0.009(4) 0.045(5) 0.019(4)
C40 0.040(6) 0.041(7) 0.039(6) -0.011(5) 0.023(5) -0.010(6)
O6 0.064(7) 0.029(5) 0.144(11) -0.002(6) 0.037(7) 0.015(5)
C41 0.125(14) 0.077(11) 0.065(9) -0.013(8) 0.073(10) -0.026(11)
C43 0.053(8) 0.056(9) 0.054(8) 0.019(7) 0.028(7) 0.033(7)
C42 0.086(10) 0.040(8) 0.041(7) 0.001(6) 0.021(7) 0.029(8)
O10 0.100(8) 0.064(7) 0.043(5) -0.002(5) 0.023(6) 0.026(6)
O9 0.076(7) 0.080(8) 0.068(7) -0.027(6) 0.028(6) -0.001(7)

loop_
_atom_type_symbol
_atom_type_description
_atom_type_scat_dispersion_real
_atom_type_scat_dispersion_imag
_atom_type_scat_source
C C 0.0033 0.0016 'International Tables Vol C Tables 4.2.6.8 and 6.1.1.4'
H H 0.0000 0.0000 'International Tables Vol C Tables 4.2.6.8 and 6.1.1.4'
N N 0.0061 0.0033 'International Tables Vol C Tables 4.2.6.8 and 6.1.1.4'
O O 0.0106 0.0060 'International Tables Vol C Tables 4.2.6.8 and 6.1.1.4'
U U -9.6767 9.6646 'International Tables Vol C Tables 4.2.6.8 and 6.1.1.4'
Cu Cu 0.3201 1.2651 'International Tables Vol C Tables 4.2.6.8 and 6.1.1.4'

loop_
_geom_angle_atom_site_label_1
_geom_angle_atom_site_label_2
_geom_angle_atom_site_label_3
_geom_angle
_geom_angle_site_symmetry_1
_geom_angle_site_symmetry_3
O1 U1 O2 178.4(4) . .
O1 U1 O5 86.3(3) . 3_455
O2 U1 O5 95.1(4) . 3_455
O1 U1 O3 89.2(3) . .
O2 U1 O3 89.2(3) . .
O5 U1 O3 159.5(3) 3_455 .
O1 U1 O4 89.5(3) . 7_666
O2 U1 O4 90.2(3) . 7_666
O5 U1 O4 77.1(3) 3_455 7_666
O3 U1 O4 82.9(3) . 7_666
O1 U1 O8 89.7(4) . 6_566
O2 U1 O8 91.4(3) . 6_566
O5 U1 O8 72.5(3) 3_455 6_566
O3 U1 O8 127.6(3) . 6_566
O4 U1 O8 149.5(2) 7_666 6_566
O1 U1 O7 88.5(4) . 6_566
O2 U1 O7 91.2(3) . 6_566
O5 U1 O7 125.1(3) 3_455 6_566
O3 U1 O7 74.7(3) . 6_566
O4 U1 O7 157.5(2) 7_666 6_566
O8 U1 O7 52.8(2) 6_566 6_566
O1 U1 C40 87.7(4) . 6_566
O2 U1 C40 92.7(4) . 6_566
O5 U1 C40 98.7(3) 3_455 6_566
O3 U1 C40 101.2(3) . 6_566
O4 U1 C40 175.1(3) 7_666 6_566
O8 U1 C40 26.4(3) 6_566 6_566
O7 U1 C40 26.5(3) 6_566 6_566
O10 Cu1 N3 94.0(4) 6_565 .
O10 Cu1 N2 88.2(4) 6_565 .
N3 Cu1 N2 177.4(3) . .
O10 Cu1 N4 128.4(4) 6_565 .
N3 Cu1 N4 80.2(4) . .
N2 Cu1 N4 99.5(4) . .
O10 Cu1 N1 130.3(4) 6_565 .
N3 Cu1 N1 99.2(3) . .
N2 Cu1 N1 78.4(3) . .
N4 Cu1 N1 101.1(4) . .
C4 C1 C22 118.0(10) . .
C25 N3 C37 120.8(9) . .
C25 N3 Cu1 123.3(7) . .
C37 N3 Cu1 115.9(7) . .
C1 C4 C32 120.4(10) . .
C21 N4 C19 120.4(11) . .
C21 N4 Cu1 125.0(9) . .
C19 N4 Cu1 113.8(7) . .
N2 C7 C22 122.3(9) . .
C28 N1 C38 117.6(9) . .
C28 N1 Cu1 127.8(7) . .
C38 N1 Cu1 114.5(7) . .
C35 C9 C38 117.5(12) . .
C32 N2 C7 119.5(9) . .
C32 N2 Cu1 116.8(7) . .
C7 N2 Cu1 123.1(7) . .
C27 C12 C25 119.4(10) . .
C27 C12 C40 121.0(10) . .
C25 C12 C40 119.4(9) . .
O4 C15 O3 126.5(9) . .
O4 C15 C22 117.2(9) . .
O3 C15 C22 116.3(9) . .
N4 C19 C41 121.1(12) . .
N4 C19 C37 114.9(10) . .
C41 C19 C37 124.0(12) . .
N4 C21 C42 121.4(13) . .
C7 C22 C1 119.1(9) . .
C7 C22 C15 118.9(9) . .
C1 C22 C15 122.0(9) . .
N3 C25 C12 120.9(10) . .
C28 C26 C35 118.3(10) . .
C28 C26 C39 119.0(11) . .
C35 C26 C39 122.7(10) . .
C34 C27 C12 119.2(11) . .
N1 C28 C26 123.6(11) . .
C42 C30 C41 123.0(14) . .
N2 C32 C4 120.6(9) . .
N2 C32 C38 115.8(9) . .
C4 C32 C38 123.6(9) . .
C27 C34 C37 119.4(11) . .
C9 C35 C26 120.9(11) . .
N3 C37 C34 120.1(10) . .
N3 C37 C19 115.0(10) . .
C34 C37 C19 124.9(11) . .
N1 C38 C9 122.2(10) . .
N1 C38 C32 114.1(9) . .
C9 C38 C32 123.7(10) . .
O6 C39 O5 125.2(12) . .
O6 C39 C26 119.7(11) . .
O5 C39 C26 115.1(11) . .
C15 O4 U1 134.1(7) . 7_666
C15 O3 U1 134.0(7) . .
C40 O7 U1 92.2(7) . 6_565
C40 O8 U1 93.5(6) . 6_565
C39 O5 U1 132.2(8) . 3_545
O7 C40 O8 121.2(10) . .
O7 C40 C12 120.3(10) . .
O8 C40 C12 118.5(10) . .
O7 C40 U1 61.3(6) . 6_565
O8 C40 U1 60.1(6) . 6_565
C12 C40 U1 175.2(9) . 6_565
C19 C41 C30 115.9(15) . .
O9 C43 O10 130.5(15) . .
O9 C43 C42 117.7(13) . .
O10 C43 C42 111.8(15) . .
C30 C42 C21 118.1(12) . .
C30 C42 C43 125.8(14) . .
C21 C42 C43 116.1(13) . .
C43 O10 Cu1 104.0(11) . 6_566

loop_
_geom_bond_atom_site_label_1
_geom_bond_atom_site_label_2
_geom_bond_distance
_geom_bond_site_symmetry_2
U1 O1 1.738(9) .
U1 O2 1.746(8) .
U1 O5 2.301(7) 3_455
U1 O3 2.358(7) .
U1 O4 2.366(7) 7_666
U1 O8 2.461(8) 6_566
U1 O7 2.488(7) 6_566
U1 C40 2.835(11) 6_566
Cu1 O10 1.992(10) 6_565
Cu1 N3 1.995(8) .
Cu1 N2 2.021(8) .
Cu1 N4 2.054(10) .
Cu1 N1 2.119(9) .
C1 C4 1.374(15) .
C1 C22 1.380(15) .
N3 C25 1.315(13) .
N3 C37 1.363(14) .
C4 C32 1.387(15) .
N4 C21 1.327(14) .
N4 C19 1.365(16) .
C7 N2 1.344(12) .
C7 C22 1.364(14) .
N1 C28 1.326(13) .
N1 C38 1.327(14) .
C9 C35 1.345(17) .
C9 C38 1.394(16) .
N2 C32 1.324(13) .
C12 C27 1.379(16) .
C12 C25 1.400(15) .
C12 C40 1.504(15) .
C15 O4 1.243(12) .
C15 O3 1.245(12) .
C15 C22 1.511(13) .
C19 C41 1.368(19) .
C19 C37 1.455(15) .
C21 C42 1.39(2) .
C26 C28 1.345(15) .
C26 C35 1.355(18) .
C26 C39 1.539(16) .
C27 C34 1.376(16) .
C30 C42 1.31(2) .
C30 C41 1.43(2) .
C32 C38 1.498(14) .
C34 C37 1.395(17) .
C39 O6 1.231(16) .
C39 O5 1.256(14) .
O4 U1 2.366(7) 7_666
O7 C40 1.264(13) .
O7 U1 2.488(7) 6_565
O8 C40 1.264(13) .
O8 U1 2.461(8) 6_565
O5 U1 2.301(7) 3_545
C40 U1 2.835(11) 6_565
C43 O9 1.190(18) .
C43 O10 1.232(17) .
C43 C42 1.58(2) .
O10 Cu1 1.992(10) 6_566

loop_
_platon_squeeze_void_nr
_platon_squeeze_void_average_x
_platon_squeeze_void_average_y
_platon_squeeze_void_average_z
_platon_squeeze_void_volume
_platon_squeeze_void_count_electrons
_platon_squeeze_void_content
1 -0.002 -0.005 -0.004 2177 524 ' '
